data_1575846
loop_
_publ_author_name
'Yang, Yang'
'Bai, Guishun'
'Qin, Mengmeng'
'Wang, Juelian'
'Yang, Yihuan'
'Wang, Hong'
'Bonne, Damien'
'Rodriguez, Jean'
'Bao, Xiaoze'

_publ_section_title
;
 Atroposelective synthesis of sterically hindered stereochemically complex
 BINOL derivatives <i>via</i> central-to-axial chirality induction.
;
_journal_issue 41
_journal_name_full 'Chemical science'
_journal_page_first 19342
_journal_page_last 19349
_journal_paper_doi 10.1039/d5sc05212b
_journal_volume 16
_journal_year 2025
_chemical_absolute_configuration ad
_chemical_formula_moiety 'C36 H22 O4'
_chemical_formula_sum 'C36 H22 O4'
_chemical_formula_weight 518.53
_space_group_crystal_system orthorhombic
_space_group_IT_number 19
_space_group_name_Hall 'P 2ac 2ab'
_space_group_name_H-M_alt 'P 21 21 21'
_atom_sites_solution_hydrogens geom
_atom_sites_solution_primary dual
_audit_creation_date 2023-07-03
_audit_creation_method
;
Olex2 1.5
(compiled 2022.04.07 svn.rca3783a0 for OlexSys, GUI svn.r6498)
;
_audit_update_record
;
2025-06-17 deposited with the CCDC.	2025-09-11 downloaded from the CCDC.
;
_cell_angle_alpha 90
_cell_angle_beta 90
_cell_angle_gamma 90
_cell_formula_units_Z 4
_cell_length_a 10.0767(2)
_cell_length_b 14.0462(3)
_cell_length_c 18.0179(4)
_cell_measurement_reflns_used 9864
_cell_measurement_temperature 193.00
_cell_measurement_theta_max 79.48
_cell_measurement_theta_min 4.91
_cell_volume 2550.24(9)
_computing_cell_refinement 'SAINT V8.40B (Bruker, 2019)'
_computing_data_collection 'APEX4 V2022.10-1 (Bruker, 2022)'
_computing_data_reduction 'SAINT V8.40B (Bruker, 2019)'
_computing_molecular_graphics 'Olex2 1.5 (Dolomanov et al., 2009)'
_computing_publication_material 'Olex2 1.5 (Dolomanov et al., 2009)'
_computing_structure_refinement 'SHELXL 2019/3 (Sheldrick, 2015)'
_computing_structure_solution 'SHELXT 2018/2 (Sheldrick, 2018)'
_diffrn_ambient_temperature 193.00
_diffrn_detector CPAD
_diffrn_detector_area_resol_mean 7.41
_diffrn_detector_type 'Bruker PHOTON III'
_diffrn_measured_fraction_theta_full 0.999
_diffrn_measured_fraction_theta_max 0.995
_diffrn_measurement_device 'four-circle diffractometer'
_diffrn_measurement_device_type 'Bruker D8 VENTURE dual wavelength Mo/Cu'
_diffrn_measurement_method '\w and \f scans'
_diffrn_radiation_monochromator 'Helios Multi-layer Optic'
_diffrn_radiation_probe x-ray
_diffrn_radiation_type CuK\a
_diffrn_radiation_wavelength 1.54178
_diffrn_reflns_av_R_equivalents 0.0499
_diffrn_reflns_av_unetI/netI 0.0226
_diffrn_reflns_Laue_measured_fraction_full 0.999
_diffrn_reflns_Laue_measured_fraction_max 0.995
_diffrn_reflns_limit_h_max 12
_diffrn_reflns_limit_h_min -12
_diffrn_reflns_limit_k_max 17
_diffrn_reflns_limit_k_min -17
_diffrn_reflns_limit_l_max 22
_diffrn_reflns_limit_l_min -22
_diffrn_reflns_number 52080
_diffrn_reflns_point_group_measured_fraction_full 1.000
_diffrn_reflns_point_group_measured_fraction_max 0.990
_diffrn_reflns_theta_full 67.679
_diffrn_reflns_theta_max 79.989
_diffrn_reflns_theta_min 3.990
_diffrn_source 'microfocus sealed X-ray tube'
_diffrn_source_current 1.1
_diffrn_source_power 0.05500000000000001
_diffrn_source_type 'Incoatec I\ms DIAMOND'
_diffrn_source_voltage 50.0
_diffrn_standards_number 0
_exptl_absorpt_coefficient_mu 0.701
_exptl_absorpt_correction_T_max 0.7543
_exptl_absorpt_correction_T_min 0.6846
_exptl_absorpt_correction_type multi-scan
_exptl_absorpt_process_details
;
SADABS-2016/2 (Bruker,2016/2) was used for absorption correction.
wR2(int) was 0.1004 before and 0.0552 after correction.
The Ratio of minimum to maximum transmission is 0.9076.
The \l/2 correction factor is Not present.
;
_exptl_crystal_density_diffrn 1.351
_exptl_crystal_description block
_exptl_crystal_F_000 1080
_exptl_crystal_size_max 0.13
_exptl_crystal_size_mid 0.12
_exptl_crystal_size_min 0.1
_refine_diff_density_max 0.102
_refine_diff_density_min -0.185
_refine_diff_density_rms 0.036
_refine_ls_abs_structure_details
;
 Flack x determined using 1895 quotients [(I+)-(I-)]/[(I+)+(I-)]
 (Parsons, Flack and Wagner, Acta Cryst. B69 (2013) 249-259).
;
_refine_ls_abs_structure_Flack -0.02(6)
_refine_ls_extinction_method none
_refine_ls_goodness_of_fit_ref 1.050
_refine_ls_hydrogen_treatment constr
_refine_ls_matrix_type full
_refine_ls_number_parameters 363
_refine_ls_number_reflns 5499
_refine_ls_number_restraints 0
_refine_ls_restrained_S_all 1.050
_refine_ls_R_factor_all 0.0385
_refine_ls_R_factor_gt 0.0318
_refine_ls_shift/su_max 0.001
_refine_ls_shift/su_mean 0.000
_refine_ls_structure_factor_coef Fsqd
_refine_ls_weighting_details 'w=1/[\s^2^(Fo^2^)+(0.0524P)^2^+0.0931P] where P=(Fo^2^+2Fc^2^)/3'
_refine_ls_weighting_scheme calc
_refine_ls_wR_factor_gt 0.0828
_refine_ls_wR_factor_ref 0.0874
_reflns_Friedel_coverage 0.765
_reflns_Friedel_fraction_full 1.000
_reflns_Friedel_fraction_max 0.983
_reflns_number_gt 4687
_reflns_number_total 5499
_reflns_threshold_expression 'I > 2\s(I)'
_cod_data_source_file d5sc05212b2.cif
_cod_data_source_block cu_230701lu_lgpz283661_0m
_cod_depositor_comments
;
The following automatic conversions were performed:

data item '_diffrn_radiation_probe' value 'X-ray' was changed to
'x-ray' in accordance with the
/home/data/users/saulius/crontab/automatic-downloads/rss-feeds/RSC/lib/dictionaries/cif_core.dic
dictionary named 'cif_core.dic' version 2.4.2 last updated on
2011-04-26.

Automatic conversion script
Id: cif_fix_values 8170 2020-07-09 18:12:32Z antanas 

 Adding full bibliography for 1575843--1575846.cif.
;
_cod_database_code 1575846
_shelx_shelxl_version_number 2019/3
_shelx_space_group_comment
;
The symmetry employed for this shelxl refinement is uniquely defined
by the following loop, which should always be used as a source of
symmetry information in preference to the above space-group names.
They are only intended as comments.
;
_shelx_estimated_absorpt_t_max 0.933
_shelx_estimated_absorpt_t_min 0.914
_olex2_refinement_description
;
1. Fixed Uiso
 At 1.2 times of:
  All C(H) groups
 At 1.5 times of:
  All O(H) groups
2.a Aromatic/amide H refined with riding coordinates:
 C29(H29), C8(H8), C5(H5), C11(H11), C15(H15), C14(H14), C4(H4), C12(H12),
 C21(H21), C32(H32), C22(H22), C34(H34), C27(H27), C3(H3A), C36(H36), C33(H33),
 C28(H28), C35(H35), C1(H1), C2(H2A)
2.b Idealised tetrahedral OH refined as rotating group:
 O3(H3), O2(H2)
;
_olex2_submission_special_instructions 'No special instructions were received'
_site XU

loop_
_space_group_symop_operation_xyz
'x, y, z'
'-x+1/2, -y, z+1/2'
'-x, y+1/2, -z+1/2'
'x+1/2, -y+1/2, -z'

loop_
_atom_site_label
_atom_site_type_symbol
_atom_site_fract_x
_atom_site_fract_y
_atom_site_fract_z
_atom_site_U_iso_or_equiv
_atom_site_adp_type
_atom_site_occupancy
_atom_site_site_symmetry_order
_atom_site_calc_flag
_atom_site_refinement_flags_posn
_atom_site_refinement_flags_adp
_atom_site_refinement_flags_occupancy
_atom_site_disorder_assembly
_atom_site_disorder_group
O1 O 0.65957(12) 0.38204(8) 0.60055(7) 0.0360(3) Uani 1 1 d . . . . .
O4 O 0.84323(13) 0.85581(9) 0.59835(7) 0.0394(3) Uani 1 1 d . . . . .
O3 O 0.59558(13) 0.55470(10) 0.89056(7) 0.0453(3) Uani 1 1 d . . . . .
H3 H 0.672535 0.531821 0.888832 0.068 Uiso 1 1 calc R U . . .
O2 O 0.89762(13) 0.69072(9) 0.89042(7) 0.0434(3) Uani 1 1 d . . . . .
H2 H 0.820346 0.712835 0.887506 0.065 Uiso 1 1 calc R U . . .
C24 C 0.66582(17) 0.72270(12) 0.73741(9) 0.0327(3) Uani 1 1 d . . . . .
C9 C 0.73331(17) 0.48235(12) 0.69040(9) 0.0311(3) Uani 1 1 d . . . . .
C10 C 0.76650(18) 0.40799(12) 0.64297(10) 0.0342(4) Uani 1 1 d . . . . .
C7 C 0.55647(17) 0.44041(12) 0.62219(9) 0.0327(3) Uani 1 1 d . . . . .
C6 C 0.42794(17) 0.42545(12) 0.58626(9) 0.0334(4) Uani 1 1 d . . . . .
C18 C 0.83274(17) 0.51780(12) 0.74025(9) 0.0307(3) Uani 1 1 d . . . . .
C17 C 0.81141(16) 0.59346(12) 0.79157(9) 0.0311(3) Uani 1 1 d . . . . .
C25 C 0.76677(18) 0.75657(12) 0.68800(9) 0.0331(4) Uani 1 1 d . . . . .
C19 C 0.68547(16) 0.64849(12) 0.79043(9) 0.0320(4) Uani 1 1 d . . . . .
C29 C 0.90500(17) 0.73627(12) 0.67450(9) 0.0333(3) Uani 1 1 d . . . . .
H29 H 0.957350 0.689161 0.698460 0.040 Uiso 1 1 calc R U . . .
C13 C 0.96034(18) 0.47367(13) 0.73680(10) 0.0349(4) Uani 1 1 d . . . . .
C8 C 0.59601(17) 0.50204(12) 0.67558(9) 0.0322(3) Uani 1 1 d . . . . .
H8 H 0.542963 0.549330 0.698832 0.039 Uiso 1 1 calc R U . . .
C5 C 0.4028(2) 0.34477(14) 0.54332(10) 0.0402(4) Uani 1 1 d . . . . .
H5 H 0.470134 0.298312 0.536343 0.048 Uiso 1 1 calc R U . . .
C31 C 1.07361(18) 0.81299(13) 0.58473(9) 0.0364(4) Uani 1 1 d . . . . .
C30 C 0.94585(18) 0.79774(13) 0.62076(9) 0.0356(4) Uani 1 1 d . . . . .
C20 C 0.58208(18) 0.62302(13) 0.83683(9) 0.0366(4) Uani 1 1 d . . . . .
C11 C 0.89023(19) 0.36354(13) 0.63962(11) 0.0407(4) Uani 1 1 d . . . . .
H11 H 0.907428 0.312625 0.606276 0.049 Uiso 1 1 calc R U . . .
C16 C 0.91310(18) 0.61981(12) 0.83924(9) 0.0344(4) Uani 1 1 d . . . . .
C15 C 1.03926(19) 0.57716(14) 0.83527(10) 0.0408(4) Uani 1 1 d . . . . .
H15 H 1.108194 0.597020 0.867735 0.049 Uiso 1 1 calc R U . . .
C23 C 0.53874(19) 0.76709(14) 0.73216(10) 0.0382(4) Uani 1 1 d . . . . .
C14 C 1.06170(19) 0.50716(14) 0.78448(10) 0.0408(4) Uani 1 1 d . . . . .
H14 H 1.147844 0.480054 0.780961 0.049 Uiso 1 1 calc R U . . .
C26 C 0.73525(19) 0.83025(13) 0.63973(10) 0.0382(4) Uani 1 1 d . . . . .
C4 C 0.27859(19) 0.33253(15) 0.51072(10) 0.0443(4) Uani 1 1 d . . . . .
H4 H 0.261487 0.277115 0.482046 0.053 Uiso 1 1 calc R U . . .
C12 C 0.98498(19) 0.39711(13) 0.68676(10) 0.0400(4) Uani 1 1 d . . . . .
H12 H 1.070407 0.368514 0.686267 0.048 Uiso 1 1 calc R U . . .
C21 C 0.45533(19) 0.66420(15) 0.82978(10) 0.0436(4) Uani 1 1 d . . . . .
H21 H 0.384494 0.643849 0.860741 0.052 Uiso 1 1 calc R U . . .
C32 C 1.1770(2) 0.74859(14) 0.59486(12) 0.0449(4) Uani 1 1 d . . . . .
H32 H 1.164254 0.694452 0.625650 0.054 Uiso 1 1 calc R U . . .
C22 C 0.4353(2) 0.73351(15) 0.77812(11) 0.0442(4) Uani 1 1 d . . . . .
H22 H 0.349095 0.760074 0.772831 0.053 Uiso 1 1 calc R U . . .
C34 C 1.3187(2) 0.84138(16) 0.51618(11) 0.0480(5) Uani 1 1 d . . . . .
H34 H 1.402088 0.850942 0.492741 0.058 Uiso 1 1 calc R U . . .
C27 C 0.6129(2) 0.87584(14) 0.63498(11) 0.0455(5) Uani 1 1 d . . . . .
H27 H 0.597571 0.926593 0.601199 0.055 Uiso 1 1 calc R U . . .
C3 C 0.1803(2) 0.39969(16) 0.51949(11) 0.0464(5) Uani 1 1 d . . . . .
H3A H 0.096084 0.390814 0.496859 0.056 Uiso 1 1 calc R U . . .
C36 C 1.0951(2) 0.89256(16) 0.53993(10) 0.0477(5) Uani 1 1 d . . . . .
H36 H 1.025870 0.937515 0.532581 0.057 Uiso 1 1 calc R U . . .
C33 C 1.2981(2) 0.76279(15) 0.56047(13) 0.0509(5) Uani 1 1 d . . . . .
H33 H 1.367618 0.717989 0.567435 0.061 Uiso 1 1 calc R U . . .
C28 C 0.5162(2) 0.84338(15) 0.68170(11) 0.0458(5) Uani 1 1 d . . . . .
H28 H 0.431269 0.872650 0.680483 0.055 Uiso 1 1 calc R U . . .
C35 C 1.2172(2) 0.90611(17) 0.50615(12) 0.0519(5) Uani 1 1 d . . . . .
H35 H 1.231183 0.960486 0.475792 0.062 Uiso 1 1 calc R U . . .
C1 C 0.3279(2) 0.49292(14) 0.59469(12) 0.0458(4) Uani 1 1 d . . . . .
H1 H 0.343903 0.548347 0.623543 0.055 Uiso 1 1 calc R U . . .
C2 C 0.2051(2) 0.48012(16) 0.56146(13) 0.0511(5) Uani 1 1 d . . . . .
H2A H 0.137737 0.526796 0.567554 0.061 Uiso 1 1 calc R U . . .

loop_
_atom_site_aniso_label
_atom_site_aniso_U_11
_atom_site_aniso_U_22
_atom_site_aniso_U_33
_atom_site_aniso_U_23
_atom_site_aniso_U_13
_atom_site_aniso_U_12
O1 0.0380(6) 0.0339(6) 0.0360(6) -0.0049(5) 0.0004(5) 0.0015(5)
O4 0.0418(7) 0.0384(7) 0.0381(6) 0.0052(5) -0.0025(6) 0.0032(5)
O3 0.0403(7) 0.0516(8) 0.0442(7) 0.0067(6) 0.0076(6) -0.0039(6)
O2 0.0421(7) 0.0456(7) 0.0425(7) -0.0098(6) -0.0057(6) -0.0043(6)
C24 0.0322(8) 0.0326(8) 0.0332(8) -0.0076(7) -0.0026(7) 0.0017(6)
C9 0.0321(8) 0.0302(8) 0.0311(8) 0.0017(6) 0.0028(6) 0.0006(6)
C10 0.0375(9) 0.0320(8) 0.0330(8) -0.0006(7) 0.0008(7) 0.0005(7)
C7 0.0337(8) 0.0317(8) 0.0327(8) 0.0011(6) 0.0017(7) 0.0001(6)
C6 0.0359(9) 0.0350(9) 0.0294(7) 0.0009(6) 0.0004(7) -0.0049(7)
C18 0.0313(8) 0.0305(8) 0.0304(8) 0.0038(6) 0.0014(7) -0.0002(6)
C17 0.0307(8) 0.0314(8) 0.0311(8) 0.0026(6) 0.0009(6) -0.0026(6)
C25 0.0352(9) 0.0324(8) 0.0317(8) -0.0042(6) -0.0032(7) 0.0013(7)
C19 0.0310(8) 0.0330(9) 0.0320(8) -0.0077(7) -0.0006(7) -0.0016(6)
C29 0.0354(9) 0.0320(8) 0.0326(8) -0.0001(6) -0.0029(7) 0.0014(7)
C13 0.0335(9) 0.0359(9) 0.0355(8) 0.0063(7) 0.0007(7) 0.0039(7)
C8 0.0326(8) 0.0310(8) 0.0330(8) -0.0012(7) 0.0013(7) -0.0002(6)
C5 0.0429(10) 0.0435(10) 0.0341(8) -0.0057(7) 0.0016(8) -0.0017(8)
C31 0.0405(10) 0.0377(9) 0.0310(8) -0.0016(7) -0.0010(7) -0.0024(7)
C30 0.0387(9) 0.0347(9) 0.0334(8) -0.0012(7) -0.0029(7) 0.0010(7)
C20 0.0362(9) 0.0395(9) 0.0341(8) -0.0056(7) 0.0016(7) -0.0029(7)
C11 0.0432(10) 0.0380(9) 0.0409(9) -0.0042(8) 0.0030(8) 0.0084(8)
C16 0.0360(9) 0.0349(9) 0.0322(8) 0.0022(6) -0.0011(7) -0.0044(7)
C15 0.0358(9) 0.0472(10) 0.0395(9) 0.0035(8) -0.0075(8) -0.0038(8)
C23 0.0361(9) 0.0403(9) 0.0383(9) -0.0097(7) -0.0029(8) 0.0061(7)
C14 0.0319(9) 0.0481(11) 0.0424(9) 0.0059(8) -0.0033(7) 0.0039(8)
C26 0.0415(10) 0.0363(9) 0.0369(9) -0.0014(7) -0.0027(8) 0.0026(7)
C4 0.0473(11) 0.0521(11) 0.0335(9) -0.0090(8) 0.0013(8) -0.0111(9)
C12 0.0382(10) 0.0401(10) 0.0419(9) 0.0029(8) 0.0019(8) 0.0103(7)
C21 0.0341(9) 0.0563(12) 0.0403(9) -0.0096(8) 0.0062(8) -0.0021(8)
C32 0.0464(11) 0.0370(10) 0.0512(11) 0.0036(8) 0.0044(9) 0.0007(8)
C22 0.0340(10) 0.0545(12) 0.0441(10) -0.0131(8) -0.0010(7) 0.0087(8)
C34 0.0474(11) 0.0576(12) 0.0391(10) -0.0043(9) 0.0080(8) -0.0089(9)
C27 0.0483(11) 0.0429(10) 0.0454(10) 0.0023(8) -0.0069(9) 0.0110(8)
C3 0.0383(10) 0.0623(13) 0.0386(9) -0.0019(9) -0.0030(8) -0.0094(9)
C36 0.0490(11) 0.0528(12) 0.0412(10) 0.0127(9) 0.0000(9) 0.0021(9)
C33 0.0455(12) 0.0456(11) 0.0617(13) -0.0026(10) 0.0072(10) 0.0023(9)
C28 0.0421(10) 0.0479(11) 0.0473(10) -0.0056(9) -0.0063(9) 0.0137(8)
C35 0.0559(13) 0.0599(13) 0.0399(10) 0.0145(9) 0.0022(9) -0.0067(10)
C1 0.0424(10) 0.0393(10) 0.0558(11) -0.0068(9) -0.0044(9) -0.0010(8)
C2 0.0400(11) 0.0510(12) 0.0622(13) -0.0032(10) -0.0062(9) 0.0016(9)

loop_
_atom_type_symbol
_atom_type_description
_atom_type_scat_dispersion_real
_atom_type_scat_dispersion_imag
_atom_type_scat_source
C C 0.0181 0.0091 'International Tables Vol C Tables 4.2.6.8 and 6.1.1.4'
H H 0.0000 0.0000 'International Tables Vol C Tables 4.2.6.8 and 6.1.1.4'
O O 0.0492 0.0322 'International Tables Vol C Tables 4.2.6.8 and 6.1.1.4'

loop_
_geom_angle_atom_site_label_1
_geom_angle_atom_site_label_2
_geom_angle_atom_site_label_3
_geom_angle
_geom_angle_site_symmetry_1
_geom_angle_site_symmetry_3
_geom_angle_publ_flag
C10 O1 C7 106.04(12) . . ?
C26 O4 C30 106.38(13) . . ?
C20 O3 H3 109.5 . . ?
C16 O2 H2 109.5 . . ?
C19 C24 C25 124.03(16) . . ?
C23 C24 C25 116.78(16) . . ?
C23 C24 C19 119.19(16) . . ?
C10 C9 C18 118.53(16) . . ?
C10 C9 C8 105.20(15) . . ?
C18 C9 C8 136.25(16) . . ?
O1 C10 C9 110.70(15) . . ?
O1 C10 C11 124.01(15) . . ?
C9 C10 C11 125.28(17) . . ?
O1 C7 C6 117.13(14) . . ?
C8 C7 O1 111.05(15) . . ?
C8 C7 C6 131.81(16) . . ?
C5 C6 C7 121.53(16) . . ?
C1 C6 C7 119.67(16) . . ?
C1 C6 C5 118.80(17) . . ?
C17 C18 C9 124.04(15) . . ?
C17 C18 C13 119.17(16) . . ?
C13 C18 C9 116.79(15) . . ?
C18 C17 C19 120.51(15) . . ?
C16 C17 C18 119.30(15) . . ?
C16 C17 C19 120.03(15) . . ?
C24 C25 C29 136.44(16) . . ?
C26 C25 C24 118.31(16) . . ?
C26 C25 C29 105.22(16) . . ?
C24 C19 C17 120.49(15) . . ?
C20 C19 C24 119.27(16) . . ?
C20 C19 C17 120.04(15) . . ?
C25 C29 H29 126.7 . . ?
C30 C29 C25 106.66(16) . . ?
C30 C29 H29 126.7 . . ?
C14 C13 C18 118.62(16) . . ?
C14 C13 C12 120.61(16) . . ?
C12 C13 C18 120.77(16) . . ?
C9 C8 H8 126.5 . . ?
C7 C8 C9 107.01(15) . . ?
C7 C8 H8 126.5 . . ?
C6 C5 H5 120.1 . . ?
C4 C5 C6 119.83(18) . . ?
C4 C5 H5 120.1 . . ?
C32 C31 C30 120.47(16) . . ?
C32 C31 C36 118.72(18) . . ?
C36 C31 C30 120.81(17) . . ?
O4 C30 C31 116.45(15) . . ?
C29 C30 O4 110.92(16) . . ?
C29 C30 C31 132.63(17) . . ?
O3 C20 C19 122.25(16) . . ?
O3 C20 C21 116.21(16) . . ?
C19 C20 C21 121.51(17) . . ?
C10 C11 H11 121.8 . . ?
C12 C11 C10 116.38(16) . . ?
C12 C11 H11 121.8 . . ?
O2 C16 C17 121.87(16) . . ?
O2 C16 C15 116.60(15) . . ?
C17 C16 C15 121.48(16) . . ?
C16 C15 H15 120.3 . . ?
C14 C15 C16 119.43(17) . . ?
C14 C15 H15 120.3 . . ?
C22 C23 C24 118.52(18) . . ?
C22 C23 C28 120.54(17) . . ?
C28 C23 C24 120.94(17) . . ?
C13 C14 H14 119.1 . . ?
C15 C14 C13 121.87(17) . . ?
C15 C14 H14 119.1 . . ?
O4 C26 C25 110.81(16) . . ?
O4 C26 C27 123.41(17) . . ?
C25 C26 C27 125.73(18) . . ?
C5 C4 H4 119.6 . . ?
C3 C4 C5 120.87(18) . . ?
C3 C4 H4 119.6 . . ?
C13 C12 H12 118.9 . . ?
C11 C12 C13 122.25(16) . . ?
C11 C12 H12 118.9 . . ?
C20 C21 H21 120.3 . . ?
C22 C21 C20 119.34(18) . . ?
C22 C21 H21 120.3 . . ?
C31 C32 H32 119.7 . . ?
C33 C32 C31 120.53(18) . . ?
C33 C32 H32 119.7 . . ?
C23 C22 H22 119.0 . . ?
C21 C22 C23 122.00(18) . . ?
C21 C22 H22 119.0 . . ?
C33 C34 H34 120.3 . . ?
C33 C34 C35 119.46(19) . . ?
C35 C34 H34 120.3 . . ?
C26 C27 H27 121.9 . . ?
C28 C27 C26 116.12(18) . . ?
C28 C27 H27 121.9 . . ?
C4 C3 H3A 120.2 . . ?
C4 C3 C2 119.54(18) . . ?
C2 C3 H3A 120.2 . . ?
C31 C36 H36 119.9 . . ?
C35 C36 C31 120.1(2) . . ?
C35 C36 H36 119.9 . . ?
C32 C33 H33 119.7 . . ?
C34 C33 C32 120.5(2) . . ?
C34 C33 H33 119.7 . . ?
C23 C28 H28 119.0 . . ?
C27 C28 C23 122.09(17) . . ?
C27 C28 H28 119.0 . . ?
C34 C35 C36 120.7(2) . . ?
C34 C35 H35 119.7 . . ?
C36 C35 H35 119.7 . . ?
C6 C1 H1 119.6 . . ?
C2 C1 C6 120.74(19) . . ?
C2 C1 H1 119.6 . . ?
C3 C2 C1 120.2(2) . . ?
C3 C2 H2A 119.9 . . ?
C1 C2 H2A 119.9 . . ?

loop_
_geom_bond_atom_site_label_1
_geom_bond_atom_site_label_2
_geom_bond_distance
_geom_bond_site_symmetry_2
_geom_bond_publ_flag
O1 C10 1.370(2) . ?
O1 C7 1.380(2) . ?
O4 C30 1.378(2) . ?
O4 C26 1.367(2) . ?
O3 H3 0.8400 . ?
O3 C20 1.370(2) . ?
O2 H2 0.8400 . ?
O2 C16 1.366(2) . ?
C24 C25 1.433(2) . ?
C24 C19 1.428(2) . ?
C24 C23 1.427(2) . ?
C9 C10 1.390(2) . ?
C9 C18 1.435(2) . ?
C9 C8 1.436(2) . ?
C10 C11 1.396(2) . ?
C7 C6 1.463(2) . ?
C7 C8 1.354(2) . ?
C6 C5 1.395(2) . ?
C6 C1 1.392(3) . ?
C18 C17 1.425(2) . ?
C18 C13 1.429(2) . ?
C17 C19 1.486(2) . ?
C17 C16 1.387(2) . ?
C25 C29 1.442(2) . ?
C25 C26 1.389(2) . ?
C19 C20 1.383(2) . ?
C29 H29 0.9500 . ?
C29 C30 1.361(2) . ?
C13 C14 1.415(3) . ?
C13 C12 1.425(3) . ?
C8 H8 0.9500 . ?
C5 H5 0.9500 . ?
C5 C4 1.393(3) . ?
C31 C30 1.458(3) . ?
C31 C32 1.392(3) . ?
C31 C36 1.395(3) . ?
C20 C21 1.408(3) . ?
C11 H11 0.9500 . ?
C11 C12 1.362(3) . ?
C16 C15 1.407(3) . ?
C15 H15 0.9500 . ?
C15 C14 1.362(3) . ?
C23 C22 1.412(3) . ?
C23 C28 1.423(3) . ?
C14 H14 0.9500 . ?
C26 C27 1.392(3) . ?
C4 H4 0.9500 . ?
C4 C3 1.377(3) . ?
C12 H12 0.9500 . ?
C21 H21 0.9500 . ?
C21 C22 1.362(3) . ?
C32 H32 0.9500 . ?
C32 C33 1.383(3) . ?
C22 H22 0.9500 . ?
C34 H34 0.9500 . ?
C34 C33 1.378(3) . ?
C34 C35 1.380(3) . ?
C27 H27 0.9500 . ?
C27 C28 1.366(3) . ?
C3 H3A 0.9500 . ?
C3 C2 1.382(3) . ?
C36 H36 0.9500 . ?
C36 C35 1.386(3) . ?
C33 H33 0.9500 . ?
C28 H28 0.9500 . ?
C35 H35 0.9500 . ?
C1 H1 0.9500 . ?
C1 C2 1.386(3) . ?
C2 H2A 0.9500 . ?

loop_
_geom_torsion_atom_site_label_1
_geom_torsion_atom_site_label_2
_geom_torsion_atom_site_label_3
_geom_torsion_atom_site_label_4
_geom_torsion
_geom_torsion_site_symmetry_1
_geom_torsion_site_symmetry_2
_geom_torsion_site_symmetry_3
_geom_torsion_site_symmetry_4
_geom_torsion_publ_flag
O1 C10 C11 C12 -178.73(16) . . . . ?
O1 C7 C6 C5 12.4(2) . . . . ?
O1 C7 C6 C1 -167.54(16) . . . . ?
O1 C7 C8 C9 -0.53(19) . . . . ?
O4 C26 C27 C28 -178.16(17) . . . . ?
O3 C20 C21 C22 179.15(17) . . . . ?
O2 C16 C15 C14 -178.87(17) . . . . ?
C24 C25 C29 C30 -177.33(19) . . . . ?
C24 C25 C26 O4 178.11(14) . . . . ?
C24 C25 C26 C27 0.5(3) . . . . ?
C24 C19 C20 O3 -177.77(15) . . . . ?
C24 C19 C20 C21 4.2(3) . . . . ?
C24 C23 C22 C21 3.8(3) . . . . ?
C24 C23 C28 C27 1.7(3) . . . . ?
C9 C10 C11 C12 -0.4(3) . . . . ?
C9 C18 C17 C19 -6.9(2) . . . . ?
C9 C18 C17 C16 177.60(15) . . . . ?
C9 C18 C13 C14 179.34(15) . . . . ?
C9 C18 C13 C12 -1.0(2) . . . . ?
C10 O1 C7 C6 -178.41(14) . . . . ?
C10 O1 C7 C8 0.75(19) . . . . ?
C10 C9 C18 C17 -179.92(15) . . . . ?
C10 C9 C18 C13 0.4(2) . . . . ?
C10 C9 C8 C7 0.11(18) . . . . ?
C10 C11 C12 C13 -0.2(3) . . . . ?
C7 O1 C10 C9 -0.67(19) . . . . ?
C7 O1 C10 C11 177.87(17) . . . . ?
C7 C6 C5 C4 179.25(16) . . . . ?
C7 C6 C1 C2 -179.71(18) . . . . ?
C6 C7 C8 C9 178.46(17) . . . . ?
C6 C5 C4 C3 0.8(3) . . . . ?
C6 C1 C2 C3 0.2(3) . . . . ?
C18 C9 C10 O1 178.81(14) . . . . ?
C18 C9 C10 C11 0.3(3) . . . . ?
C18 C9 C8 C7 -177.93(18) . . . . ?
C18 C17 C19 C24 -80.2(2) . . . . ?
C18 C17 C19 C20 94.5(2) . . . . ?
C18 C17 C16 O2 -178.88(15) . . . . ?
C18 C17 C16 C15 3.6(3) . . . . ?
C18 C13 C14 C15 2.7(3) . . . . ?
C18 C13 C12 C11 1.0(3) . . . . ?
C17 C18 C13 C14 -0.3(2) . . . . ?
C17 C18 C13 C12 179.30(16) . . . . ?
C17 C19 C20 O3 7.4(2) . . . . ?
C17 C19 C20 C21 -170.56(16) . . . . ?
C17 C16 C15 C14 -1.2(3) . . . . ?
C25 C24 C19 C17 -7.0(2) . . . . ?
C25 C24 C19 C20 178.28(16) . . . . ?
C25 C24 C23 C22 177.84(15) . . . . ?
C25 C24 C23 C28 -2.0(2) . . . . ?
C25 C29 C30 O4 -0.40(19) . . . . ?
C25 C29 C30 C31 178.97(18) . . . . ?
C25 C26 C27 C28 -0.9(3) . . . . ?
C19 C24 C25 C29 -1.7(3) . . . . ?
C19 C24 C25 C26 -179.07(15) . . . . ?
C19 C24 C23 C22 -2.2(3) . . . . ?
C19 C24 C23 C28 177.98(16) . . . . ?
C19 C17 C16 O2 5.6(2) . . . . ?
C19 C17 C16 C15 -171.86(16) . . . . ?
C19 C20 C21 C22 -2.7(3) . . . . ?
C29 C25 C26 O4 0.02(19) . . . . ?
C29 C25 C26 C27 -177.54(18) . . . . ?
C13 C18 C17 C19 172.68(15) . . . . ?
C13 C18 C17 C16 -2.8(2) . . . . ?
C8 C9 C10 O1 0.35(19) . . . . ?
C8 C9 C10 C11 -178.17(18) . . . . ?
C8 C9 C18 C17 -2.1(3) . . . . ?
C8 C9 C18 C13 178.29(18) . . . . ?
C8 C7 C6 C5 -166.57(18) . . . . ?
C8 C7 C6 C1 13.5(3) . . . . ?
C5 C6 C1 C2 0.4(3) . . . . ?
C5 C4 C3 C2 -0.3(3) . . . . ?
C31 C32 C33 C34 0.6(3) . . . . ?
C31 C36 C35 C34 0.1(3) . . . . ?
C30 O4 C26 C25 -0.26(19) . . . . ?
C30 O4 C26 C27 177.37(17) . . . . ?
C30 C31 C32 C33 179.74(19) . . . . ?
C30 C31 C36 C35 179.90(18) . . . . ?
C20 C21 C22 C23 -1.4(3) . . . . ?
C16 C17 C19 C24 95.2(2) . . . . ?
C16 C17 C19 C20 -90.0(2) . . . . ?
C16 C15 C14 C13 -2.0(3) . . . . ?
C23 C24 C25 C29 178.24(18) . . . . ?
C23 C24 C25 C26 0.9(2) . . . . ?
C23 C24 C19 C17 173.06(15) . . . . ?
C23 C24 C19 C20 -1.7(2) . . . . ?
C14 C13 C12 C11 -179.42(18) . . . . ?
C26 O4 C30 C29 0.41(19) . . . . ?
C26 O4 C30 C31 -179.07(15) . . . . ?
C26 C25 C29 C30 0.23(18) . . . . ?
C26 C27 C28 C23 -0.3(3) . . . . ?
C4 C3 C2 C1 -0.2(3) . . . . ?
C12 C13 C14 C15 -176.86(18) . . . . ?
C32 C31 C30 O4 -169.75(16) . . . . ?
C32 C31 C30 C29 10.9(3) . . . . ?
C32 C31 C36 C35 0.4(3) . . . . ?
C22 C23 C28 C27 -178.11(18) . . . . ?
C36 C31 C30 O4 10.7(2) . . . . ?
C36 C31 C30 C29 -168.63(19) . . . . ?
C36 C31 C32 C33 -0.7(3) . . . . ?
C33 C34 C35 C36 -0.2(3) . . . . ?
C28 C23 C22 C21 -176.37(18) . . . . ?
C35 C34 C33 C32 -0.1(3) . . . . ?
C1 C6 C5 C4 -0.8(3) . . . . ?
